data_7712283
loop_
_publ_author_name
'Ponce-de-Le\'on, Jaime'
'Pe\~nas-Defrutos, Marconi N.'
'V\'elez Blasco, Andrea'
'Aullon, Gabriel'
'Espinet, Pablo'

_publ_section_title
;
 Luminescence in the Solid State of Phosphine-EWO Ligands with Fluorinated
 Chalcone Skeletons and their PdX2 complexes. Metal-promoted
 Phosphorescence Enhancement
;
_journal_name_full 'Dalton Transactions'
_journal_paper_doi 10.1039/D3DT00408B
_journal_year 2023
_chemical_formula_moiety 'C27 H17 F4 O P'
_chemical_formula_sum 'C27 H17 F4 O P'
_chemical_formula_weight 464.38
_space_group_crystal_system monoclinic
_space_group_IT_number 14
_space_group_name_Hall '-P 2yn'
_space_group_name_H-M_alt 'P 1 21/n 1'
_atom_sites_solution_hydrogens geom
_atom_sites_solution_primary dual
_audit_creation_date 2023-02-14
_audit_creation_method
;
Olex2 1.2
(compiled 2018.05.29 svn.r3508 for OlexSys, GUI svn.r5506)
;
_audit_update_record
;
2023-02-14 deposited with the CCDC.	2023-02-17 downloaded from the CCDC.
;
_cell_angle_alpha 90
_cell_angle_beta 97.755(5)
_cell_angle_gamma 90
_cell_formula_units_Z 4
_cell_length_a 12.2385(6)
_cell_length_b 5.6909(4)
_cell_length_c 32.1400(16)
_cell_measurement_reflns_used 2056
_cell_measurement_temperature 294
_cell_measurement_theta_max 25.7780
_cell_measurement_theta_min 3.7870
_cell_volume 2218.0(2)
_computing_cell_refinement 'CrysAlisPro 1.171.39.45g (Rigaku OD, 2018)'
_computing_data_collection 'CrysAlisPro 1.171.39.45g (Rigaku OD, 2018)'
_computing_data_reduction 'CrysAlisPro 1.171.39.45g (Rigaku OD, 2018)'
_computing_molecular_graphics 'Olex2 (Dolomanov et al., 2009)'
_computing_publication_material 'Olex2 (Dolomanov et al., 2009)'
_computing_structure_refinement 'ShelXL (Sheldrick, 2015)'
_computing_structure_solution 'ShelXT (Sheldrick, 2015)'
_diffrn_ambient_temperature 294.0
_diffrn_detector 'CCD plate'
_diffrn_detector_area_resol_mean 10.4757
_diffrn_detector_type Atlas
_diffrn_measured_fraction_theta_full 0.994
_diffrn_measured_fraction_theta_max 0.994
_diffrn_measurement_details
;
List of Runs (angles in degrees, time in seconds):

  # Type    Start    End  Width  t~exp~   \w     \q     \k     \f   Frames
#--------------------------------------------------------------------------
  1  \w    -20.00  30.00   1.00   82.09    --  -10.48 -99.00  60.00   50
  2  \w    -26.00  87.00   1.00   82.09    --   12.36  19.00 -30.00  113
;
_diffrn_measurement_device 'four-circle diffractometer'
_diffrn_measurement_device_type 'SuperNova, Dual, Cu at home/near, Atlas'
_diffrn_measurement_method '\w scans'
_diffrn_orient_matrix_type 'CrysAlisPro convention (1999,Acta A55,543-557)'
_diffrn_orient_matrix_UB_11 0.0294294000
_diffrn_orient_matrix_UB_12 0.1015026000
_diffrn_orient_matrix_UB_13 0.0079323000
_diffrn_orient_matrix_UB_21 -0.0384292000
_diffrn_orient_matrix_UB_22 0.0720247000
_diffrn_orient_matrix_UB_23 -0.0126311000
_diffrn_orient_matrix_UB_31 -0.0328521000
_diffrn_orient_matrix_UB_32 0.0065062000
_diffrn_orient_matrix_UB_33 0.0165381000
_diffrn_radiation_monochromator mirror
_diffrn_radiation_probe x-ray
_diffrn_radiation_type MoK\a
_diffrn_radiation_wavelength 0.71073
_diffrn_reflns_av_R_equivalents 0.0311
_diffrn_reflns_av_unetI/netI 0.0503
_diffrn_reflns_Laue_measured_fraction_full 0.994
_diffrn_reflns_Laue_measured_fraction_max 0.994
_diffrn_reflns_limit_h_max 14
_diffrn_reflns_limit_h_min -14
_diffrn_reflns_limit_k_max 6
_diffrn_reflns_limit_k_min -4
_diffrn_reflns_limit_l_max 33
_diffrn_reflns_limit_l_min -38
_diffrn_reflns_number 7703
_diffrn_reflns_point_group_measured_fraction_full 0.994
_diffrn_reflns_point_group_measured_fraction_max 0.994
_diffrn_reflns_theta_full 24.997
_diffrn_reflns_theta_max 24.997
_diffrn_reflns_theta_min 3.360
_diffrn_source 'micro-focus sealed X-ray tube'
_diffrn_source_type 'SuperNova (Mo) X-ray Source'
_exptl_absorpt_coefficient_mu 0.175
_exptl_absorpt_correction_T_max 1.000
_exptl_absorpt_correction_T_min 0.707
_exptl_absorpt_correction_type gaussian
_exptl_absorpt_process_details
;
CrysAlisPro 1.171.39.45g (Rigaku Oxford Diffraction, 2018)
Numerical absorption correction based on gaussian integration over
			a multifaceted crystal model
Empirical absorption correction using spherical harmonics,
 implemented in SCALE3 ABSPACK scaling algorithm.
;
_exptl_crystal_colour yellow
_exptl_crystal_colour_primary yellow
_exptl_crystal_density_diffrn 1.391
_exptl_crystal_description needle
_exptl_crystal_F_000 952
_exptl_crystal_preparation Luminescent
_exptl_crystal_size_max 0.527
_exptl_crystal_size_mid 0.098
_exptl_crystal_size_min 0.049
_refine_diff_density_max 0.284
_refine_diff_density_min -0.185
_refine_diff_density_rms 0.038
_refine_ls_extinction_method none
_refine_ls_goodness_of_fit_ref 1.023
_refine_ls_hydrogen_treatment constr
_refine_ls_matrix_type full
_refine_ls_number_parameters 298
_refine_ls_number_reflns 3878
_refine_ls_number_restraints 0
_refine_ls_restrained_S_all 1.023
_refine_ls_R_factor_all 0.0843
_refine_ls_R_factor_gt 0.0529
_refine_ls_shift/su_max 0.001
_refine_ls_shift/su_mean 0.000
_refine_ls_structure_factor_coef Fsqd
_refine_ls_weighting_details 'w=1/[\s^2^(Fo^2^)+(0.0394P)^2^+0.7689P] where P=(Fo^2^+2Fc^2^)/3'
_refine_ls_weighting_scheme calc
_refine_ls_wR_factor_gt 0.1042
_refine_ls_wR_factor_ref 0.1210
_reflns_Friedel_coverage 0.000
_reflns_number_gt 2624
_reflns_number_total 3878
_reflns_threshold_expression 'I > 2\s(I)'
_cod_data_source_file d3dt00408b3.cif
_cod_data_source_block L1
_cod_database_code 7712283
_shelx_shelxl_version_number 2014/7
_chemical_oxdiff_formula 'C27 H17 F4 O P'
_chemical_oxdiff_usercomment Yellow
_shelx_space_group_comment
;
The symmetry employed for this shelxl refinement is uniquely defined
by the following loop, which should always be used as a source of
symmetry information in preference to the above space-group names.
They are only intended as comments.
;
_reflns_odcompleteness_completeness 98.94
_reflns_odcompleteness_iscentric 1
_reflns_odcompleteness_theta 26.32
_olex2_refinement_description
;
1. Fixed Uiso
 At 1.2 times of:
  All C(H) groups
2.a Aromatic/amide H refined with riding coordinates:
 C00G(H00G), C00I(H00I), C00J(H00J), C00K(H00K), C00L(H00L), C00M(H00M),
 C00N(H00N), C00O(H00O), C00P(H00P), C00Q(H00Q), C00R(H00R), C00S(H00S),
 C00T(H00T), C00U(H00U), C00V(H00V), C00W(H00W), C00X(H00X)
;
_olex2_submission_special_instructions 'No special instructions were received'
_oxdiff_exptl_absorpt_empirical_details
;
Empirical correction (ABSPACK) includes:
- Absorption correction using spherical harmonics
- Frame scaling
;
_oxdiff_exptl_absorpt_empirical_full_max 1.445
_oxdiff_exptl_absorpt_empirical_full_min 0.698

loop_
_space_group_symop_operation_xyz
'x, y, z'
'-x+1/2, y+1/2, -z+1/2'
'-x, -y, -z'
'x-1/2, -y-1/2, z-1/2'

loop_
_atom_site_label
_atom_site_type_symbol
_atom_site_fract_x
_atom_site_fract_y
_atom_site_fract_z
_atom_site_U_iso_or_equiv
_atom_site_adp_type
_atom_site_occupancy
_atom_site_site_symmetry_order
_atom_site_calc_flag
_atom_site_refinement_flags_posn
_atom_site_refinement_flags_adp
_atom_site_refinement_flags_occupancy
_atom_site_disorder_assembly
_atom_site_disorder_group
P001 P 0.45632(5) 0.35505(14) 0.64350(2) 0.0479(2) Uani 1 1 d . . . . .
F002 F 0.85550(12) 0.6799(4) 0.66380(5) 0.0755(6) Uani 1 1 d . . . . .
F003 F 0.44948(13) 0.7692(4) 0.70905(5) 0.0752(6) Uani 1 1 d . . . . .
F004 F 0.81258(14) 1.0146(4) 0.71585(5) 0.0823(6) Uani 1 1 d . . . . .
F005 F 0.60780(15) 1.0568(4) 0.73885(5) 0.0843(6) Uani 1 1 d . . . . .
O006 O 0.72281(16) -0.0459(5) 0.57677(7) 0.0828(8) Uani 1 1 d . . . . .
C007 C 0.56343(19) 0.5605(5) 0.66741(7) 0.0439(7) Uani 1 1 d . . . . .
C008 C 0.42956(19) 0.4776(5) 0.59052(8) 0.0465(7) Uani 1 1 d . . . . .
C009 C 0.9123(2) 0.0223(6) 0.57805(8) 0.0508(7) Uani 1 1 d . . . . .
C00A C 0.3279(2) 0.4278(5) 0.66418(8) 0.0483(7) Uani 1 1 d . . . . .
C00B C 0.8010(2) 0.0773(6) 0.58940(9) 0.0547(8) Uani 1 1 d . . . . .
C00C C 0.5476(2) 0.7354(6) 0.69571(8) 0.0514(8) Uani 1 1 d . . . . .
C00D C 0.7517(2) 0.6909(6) 0.67323(8) 0.0523(8) Uani 1 1 d . . . . .
C00E C 0.6718(2) 0.5335(5) 0.65631(7) 0.0457(7) Uani 1 1 d . . . . .
C00F C 0.7319(2) 0.8664(6) 0.70045(8) 0.0568(8) Uani 1 1 d . . . . .
C00G C 0.6965(2) 0.3439(6) 0.62848(8) 0.0526(7) Uani 1 1 d . . . . .
H00G H 0.6359 0.2536 0.6177 0.063 Uiso 1 1 calc R . . . .
C00H C 0.6290(2) 0.8882(6) 0.71182(8) 0.0577(8) Uani 1 1 d . . . . .
C00I C 0.2574(2) 0.6069(6) 0.64945(9) 0.0673(9) Uani 1 1 d . . . . .
H00I H 0.2765 0.7080 0.6289 0.081 Uiso 1 1 calc R . . . .
C00J C 0.4651(2) 0.6917(6) 0.57787(9) 0.0605(8) Uani 1 1 d . . . . .
H00J H 0.5070 0.7884 0.5971 0.073 Uiso 1 1 calc R . . . .
C00K C 1.0010(2) 0.1649(7) 0.58921(12) 0.0825(11) Uani 1 1 d . . . . .
H00K H 0.9929 0.3001 0.6047 0.099 Uiso 1 1 calc R . . . .
C00L C 0.7881(2) 0.2808(7) 0.61635(10) 0.0743(10) Uani 1 1 d . . . . .
H00L H 0.8504 0.3703 0.6253 0.089 Uiso 1 1 calc R . . . .
C00M C 0.2972(2) 0.2803(6) 0.69460(9) 0.0682(9) Uani 1 1 d . . . . .
H00M H 0.3434 0.1572 0.7047 0.082 Uiso 1 1 calc R . . . .
C00N C 0.3695(2) 0.3352(7) 0.56083(10) 0.0698(10) Uani 1 1 d . . . . .
H00N H 0.3469 0.1870 0.5684 0.084 Uiso 1 1 calc R . . . .
C00O C 0.9281(2) -0.1774(7) 0.55597(10) 0.0758(10) Uani 1 1 d . . . . .
H00O H 0.8693 -0.2793 0.5484 0.091 Uiso 1 1 calc R . . . .
C00P C 0.1295(3) 0.4898(8) 0.69551(11) 0.0811(12) Uani 1 1 d . . . . .
H00P H 0.0629 0.5108 0.7059 0.097 Uiso 1 1 calc R . . . .
C00Q C 0.1986(3) 0.3130(8) 0.71035(11) 0.0842(11) Uani 1 1 d . . . . .
H00Q H 0.1795 0.2136 0.7312 0.101 Uiso 1 1 calc R . . . .
C00R C 0.1586(2) 0.6370(8) 0.66506(10) 0.0793(11) Uani 1 1 d . . . . .
H00R H 0.1115 0.7582 0.6549 0.095 Uiso 1 1 calc R . . . .
C00S C 1.0309(3) -0.2300(7) 0.54465(11) 0.0836(12) Uani 1 1 d . . . . .
H00S H 1.0406 -0.3665 0.5297 0.100 Uiso 1 1 calc R . . . .
C00T C 0.3777(3) 0.6253(10) 0.50806(11) 0.0948(15) Uani 1 1 d . . . . .
H00T H 0.3597 0.6758 0.4805 0.114 Uiso 1 1 calc R . . . .
C00U C 1.1165(3) -0.0833(8) 0.55530(11) 0.0827(11) Uani 1 1 d . . . . .
H00U H 1.1850 -0.1164 0.5472 0.099 Uiso 1 1 calc R . . . .
C00V C 0.4389(3) 0.7644(8) 0.53665(10) 0.0829(12) Uani 1 1 d . . . . .
H00V H 0.4634 0.9097 0.5284 0.100 Uiso 1 1 calc R . . . .
C00W C 0.3431(3) 0.4135(10) 0.51990(12) 0.0973(16) Uani 1 1 d . . . . .
H00W H 0.3009 0.3188 0.5003 0.117 Uiso 1 1 calc R . . . .
C00X C 1.1024(3) 0.1108(9) 0.57772(14) 0.1089(16) Uani 1 1 d . . . . .
H00X H 1.1620 0.2101 0.5856 0.131 Uiso 1 1 calc R . . . .

loop_
_atom_site_aniso_label
_atom_site_aniso_U_11
_atom_site_aniso_U_22
_atom_site_aniso_U_33
_atom_site_aniso_U_23
_atom_site_aniso_U_13
_atom_site_aniso_U_12
P001 0.0410(4) 0.0479(5) 0.0575(4) 0.0018(4) 0.0169(3) 0.0036(3)
F002 0.0414(9) 0.0998(17) 0.0851(11) -0.0164(11) 0.0082(8) -0.0068(9)
F003 0.0610(10) 0.0820(15) 0.0882(12) -0.0268(11) 0.0303(9) 0.0053(9)
F004 0.0728(12) 0.0903(17) 0.0788(11) -0.0189(11) -0.0082(9) -0.0175(11)
F005 0.0893(13) 0.0868(16) 0.0760(11) -0.0348(11) 0.0079(10) 0.0027(11)
O006 0.0476(12) 0.091(2) 0.1118(17) -0.0309(16) 0.0171(12) -0.0105(12)
C007 0.0420(14) 0.0525(19) 0.0376(13) 0.0068(13) 0.0071(11) 0.0089(13)
C008 0.0359(13) 0.056(2) 0.0497(14) -0.0087(15) 0.0134(12) 0.0008(13)
C009 0.0437(15) 0.056(2) 0.0538(15) -0.0032(15) 0.0101(13) 0.0036(14)
C00A 0.0403(14) 0.054(2) 0.0527(15) -0.0013(14) 0.0127(12) 0.0010(13)
C00B 0.0438(16) 0.064(2) 0.0572(16) -0.0028(16) 0.0088(13) 0.0013(15)
C00C 0.0456(15) 0.063(2) 0.0474(15) 0.0001(15) 0.0124(13) 0.0088(14)
C00D 0.0397(15) 0.067(2) 0.0497(15) 0.0012(16) 0.0045(13) 0.0034(14)
C00E 0.0400(14) 0.058(2) 0.0391(13) 0.0034(13) 0.0051(12) 0.0051(13)
C00F 0.0557(17) 0.063(2) 0.0479(15) -0.0031(16) -0.0065(14) -0.0056(16)
C00G 0.0384(14) 0.066(2) 0.0544(15) -0.0018(15) 0.0081(12) 0.0028(14)
C00H 0.0656(19) 0.062(2) 0.0444(15) -0.0071(16) 0.0029(14) 0.0069(17)
C00I 0.0565(18) 0.080(3) 0.0694(18) 0.0128(18) 0.0216(15) 0.0178(17)
C00J 0.0680(19) 0.061(2) 0.0539(17) 0.0005(16) 0.0139(15) -0.0008(16)
C00K 0.0536(19) 0.077(3) 0.123(3) -0.036(2) 0.0310(19) -0.0076(18)
C00L 0.0454(17) 0.085(3) 0.097(2) -0.033(2) 0.0263(17) -0.0082(17)
C00M 0.0649(19) 0.067(3) 0.079(2) 0.0131(18) 0.0325(17) 0.0085(17)
C00N 0.0530(17) 0.088(3) 0.070(2) -0.021(2) 0.0146(16) -0.0124(18)
C00O 0.0579(19) 0.085(3) 0.083(2) -0.031(2) 0.0058(17) 0.0006(18)
C00P 0.0515(19) 0.117(4) 0.080(2) -0.011(2) 0.0275(18) 0.004(2)
C00Q 0.076(2) 0.096(3) 0.091(2) 0.013(2) 0.048(2) 0.001(2)
C00R 0.0558(19) 0.106(3) 0.078(2) 0.000(2) 0.0151(17) 0.030(2)
C00S 0.074(2) 0.090(3) 0.089(2) -0.033(2) 0.020(2) 0.015(2)
C00T 0.078(3) 0.159(5) 0.047(2) 0.007(3) 0.0093(19) 0.046(3)
C00U 0.055(2) 0.102(4) 0.096(2) -0.008(2) 0.0282(19) 0.013(2)
C00V 0.101(3) 0.092(3) 0.061(2) 0.023(2) 0.029(2) 0.028(2)
C00W 0.058(2) 0.168(5) 0.064(2) -0.033(3) -0.0004(18) -0.002(3)
C00X 0.054(2) 0.110(4) 0.169(4) -0.052(3) 0.040(2) -0.014(2)

loop_
_atom_type_symbol
_atom_type_description
_atom_type_scat_dispersion_real
_atom_type_scat_dispersion_imag
_atom_type_scat_source
C C 0.0033 0.0016 'International Tables Vol C Tables 4.2.6.8 and 6.1.1.4'
H H 0.0000 0.0000 'International Tables Vol C Tables 4.2.6.8 and 6.1.1.4'
O O 0.0106 0.0060 'International Tables Vol C Tables 4.2.6.8 and 6.1.1.4'
F F 0.0171 0.0103 'International Tables Vol C Tables 4.2.6.8 and 6.1.1.4'
P P 0.1023 0.0942 'International Tables Vol C Tables 4.2.6.8 and 6.1.1.4'

loop_
_exptl_crystal_face_index_h
_exptl_crystal_face_index_k
_exptl_crystal_face_index_l
_exptl_crystal_face_perp_dist
-11 0 38 0.0541
11 0 -38 0.0201
-2 8 -5 0.2527
2 -8 5 0.2527
-17 0 -6 0.0297
16 0 14 0.0170

loop_
_geom_angle_atom_site_label_1
_geom_angle_atom_site_label_2
_geom_angle_atom_site_label_3
_geom_angle
_geom_angle_site_symmetry_1
_geom_angle_site_symmetry_3
_geom_angle_publ_flag
C008 P001 C007 100.04(12) . . ?
C008 P001 C00A 101.35(12) . . ?
C00A P001 C007 107.54(12) . . ?
C00C C007 P001 125.20(19) . . ?
C00C C007 C00E 117.4(3) . . ?
C00E C007 P001 117.4(2) . . ?
C00J C008 P001 126.2(2) . . ?
C00J C008 C00N 118.3(3) . . ?
C00N C008 P001 115.5(2) . . ?
C00K C009 C00B 122.1(3) . . ?
C00K C009 C00O 117.9(3) . . ?
C00O C009 C00B 120.0(3) . . ?
C00I C00A P001 124.8(2) . . ?
C00I C00A C00M 118.4(3) . . ?
C00M C00A P001 116.6(2) . . ?
O006 C00B C009 120.2(3) . . ?
O006 C00B C00L 120.8(3) . . ?
C00L C00B C009 119.0(3) . . ?
F003 C00C C007 121.7(3) . . ?
F003 C00C C00H 115.1(3) . . ?
C00H C00C C007 123.1(2) . . ?
F002 C00D C00E 121.3(3) . . ?
F002 C00D C00F 115.6(3) . . ?
C00F C00D C00E 123.1(2) . . ?
C007 C00E C00G 120.7(2) . . ?
C00D C00E C007 117.6(3) . . ?
C00D C00E C00G 121.7(2) . . ?
F004 C00F C00D 120.6(3) . . ?
F004 C00F C00H 120.3(3) . . ?
C00H C00F C00D 119.1(3) . . ?
C00E C00G H00G 114.6 . . ?
C00L C00G C00E 130.8(3) . . ?
C00L C00G H00G 114.6 . . ?
F005 C00H C00C 120.2(3) . . ?
F005 C00H C00F 120.3(3) . . ?
C00F C00H C00C 119.5(3) . . ?
C00A C00I H00I 119.8 . . ?
C00A C00I C00R 120.4(3) . . ?
C00R C00I H00I 119.8 . . ?
C008 C00J H00J 119.8 . . ?
C008 C00J C00V 120.5(3) . . ?
C00V C00J H00J 119.8 . . ?
C009 C00K H00K 119.6 . . ?
C009 C00K C00X 120.7(3) . . ?
C00X C00K H00K 119.6 . . ?
C00B C00L H00L 117.7 . . ?
C00G C00L C00B 124.5(3) . . ?
C00G C00L H00L 117.7 . . ?
C00A C00M H00M 119.6 . . ?
C00A C00M C00Q 120.8(3) . . ?
C00Q C00M H00M 119.6 . . ?
C008 C00N H00N 120.0 . . ?
C008 C00N C00W 120.0(4) . . ?
C00W C00N H00N 120.0 . . ?
C009 C00O H00O 119.6 . . ?
C009 C00O C00S 120.8(3) . . ?
C00S C00O H00O 119.6 . . ?
C00Q C00P H00P 120.2 . . ?
C00Q C00P C00R 119.6(3) . . ?
C00R C00P H00P 120.2 . . ?
C00M C00Q H00Q 119.9 . . ?
C00P C00Q C00M 120.2(3) . . ?
C00P C00Q H00Q 119.9 . . ?
C00I C00R H00R 119.7 . . ?
C00P C00R C00I 120.5(3) . . ?
C00P C00R H00R 119.7 . . ?
C00O C00S H00S 120.0 . . ?
C00U C00S C00O 120.1(4) . . ?
C00U C00S H00S 120.0 . . ?
C00V C00T H00T 120.2 . . ?
C00W C00T H00T 120.2 . . ?
C00W C00T C00V 119.7(3) . . ?
C00S C00U H00U 120.2 . . ?
C00X C00U C00S 119.6(3) . . ?
C00X C00U H00U 120.2 . . ?
C00J C00V H00V 119.7 . . ?
C00T C00V C00J 120.6(4) . . ?
C00T C00V H00V 119.7 . . ?
C00N C00W H00W 119.6 . . ?
C00T C00W C00N 120.9(4) . . ?
C00T C00W H00W 119.6 . . ?
C00K C00X H00X 119.5 . . ?
C00U C00X C00K 120.9(4) . . ?
C00U C00X H00X 119.5 . . ?

loop_
_geom_bond_atom_site_label_1
_geom_bond_atom_site_label_2
_geom_bond_distance
_geom_bond_site_symmetry_2
_geom_bond_publ_flag
P001 C007 1.845(3) . ?
P001 C008 1.828(3) . ?
P001 C00A 1.834(2) . ?
F002 C00D 1.346(3) . ?
F003 C00C 1.342(3) . ?
F004 C00F 1.341(3) . ?
F005 C00H 1.343(3) . ?
O006 C00B 1.211(3) . ?
C007 C00C 1.380(4) . ?
C007 C00E 1.427(3) . ?
C008 C00J 1.373(4) . ?
C008 C00N 1.385(4) . ?
C009 C00B 1.490(4) . ?
C009 C00K 1.364(4) . ?
C009 C00O 1.367(4) . ?
C00A C00I 1.377(4) . ?
C00A C00M 1.379(4) . ?
C00B C00L 1.467(4) . ?
C00C C00H 1.371(4) . ?
C00D C00E 1.383(4) . ?
C00D C00F 1.371(4) . ?
C00E C00G 1.459(4) . ?
C00F C00H 1.363(4) . ?
C00G H00G 0.9300 . ?
C00G C00L 1.286(3) . ?
C00I H00I 0.9300 . ?
C00I C00R 1.381(4) . ?
C00J H00J 0.9300 . ?
C00J C00V 1.384(4) . ?
C00K H00K 0.9300 . ?
C00K C00X 1.377(4) . ?
C00L H00L 0.9300 . ?
C00M H00M 0.9300 . ?
C00M C00Q 1.383(4) . ?
C00N H00N 0.9300 . ?
C00N C00W 1.385(5) . ?
C00O H00O 0.9300 . ?
C00O C00S 1.388(4) . ?
C00P H00P 0.9300 . ?
C00P C00Q 1.359(5) . ?
C00P C00R 1.371(5) . ?
C00Q H00Q 0.9300 . ?
C00R H00R 0.9300 . ?
C00S H00S 0.9300 . ?
C00S C00U 1.348(5) . ?
C00T H00T 0.9300 . ?
C00T C00V 1.359(6) . ?
C00T C00W 1.349(6) . ?
C00U H00U 0.9300 . ?
C00U C00X 1.343(5) . ?
C00V H00V 0.9300 . ?
C00W H00W 0.9300 . ?
C00X H00X 0.9300 . ?

loop_
_exptl_oxdiff_crystal_face_indexfrac_h
_exptl_oxdiff_crystal_face_indexfrac_k
_exptl_oxdiff_crystal_face_indexfrac_l
_exptl_oxdiff_crystal_face_x
_exptl_oxdiff_crystal_face_y
_exptl_oxdiff_crystal_face_z
-11.0000 -0.0000 38.0000 -0.0223 -0.0573 0.9898
11.0000 0.0000 -38.0000 0.0223 0.0573 -0.9898
-2.0000 8.0000 -5.0000 0.7135 0.7162 0.0351
2.0000 -8.0000 5.0000 -0.7135 -0.7162 -0.0351
-17.0000 -0.0000 -6.0000 -0.5479 0.7291 0.4593
16.0000 0.0000 14.0000 0.5819 -0.7917 -0.2941
